data_7716662
loop_
_publ_author_name
'Zou, Minzhu'
'Kuruppu, Sewwandi'
'Emge, Thomas J.'
'Waldie, Kate M.'

_publ_section_title
;
 Metal- <i>versus</i> ligand-centered reactivity of a
 cobalt-phenylenediamide complex with electrophiles.
;
_journal_issue 31
_journal_name_full 'Dalton transactions (Cambridge, England : 2003)'
_journal_page_first 13174
_journal_page_last 13183
_journal_paper_doi 10.1039/d4dt01655f
_journal_volume 53
_journal_year 2024
_chemical_formula_sum 'C76 H118 Co3 N8 O5'
_chemical_formula_weight 1400.57
_space_group_crystal_system monoclinic
_space_group_IT_number 14
_space_group_name_Hall '-P 2yn'
_space_group_name_H-M_alt 'P 1 21/n 1'
_atom_sites_solution_hydrogens geom
_audit_creation_method SHELXL-2018/3
_audit_update_record
;
2023-09-10 deposited with the CCDC.	2024-07-17 downloaded from the CCDC.
;
_cell_angle_alpha 90
_cell_angle_beta 92.974(3)
_cell_angle_gamma 90
_cell_formula_units_Z 4
_cell_length_a 13.9962(13)
_cell_length_b 24.752(2)
_cell_length_c 21.489(2)
_cell_measurement_reflns_used 2127
_cell_measurement_temperature 120(2)
_cell_measurement_theta_max 28.59
_cell_measurement_theta_min 2.19
_cell_volume 7434.5(11)
_computing_cell_refinement 'Bruker SAINT'
_computing_data_collection 'Bruker SMART'
_computing_data_reduction 'Bruker SAINT'
_computing_molecular_graphics 'Bruker SHELXTL'
_computing_publication_material SHELXL-2014/7
_computing_structure_refinement 'SHELXL-2018/3 (Sheldrick, 2018)'
_computing_structure_solution 'SHELXL-2014/7 (Sheldrick, 2014)'
_diffrn_ambient_temperature 120(2)
_diffrn_measured_fraction_theta_full 1.000
_diffrn_measured_fraction_theta_max 0.997
_diffrn_measurement_device_type 'Bruker APEX'
_diffrn_measurement_method '\w scans'
_diffrn_radiation_type MoK\a
_diffrn_radiation_wavelength 0.71073
_diffrn_reflns_av_R_equivalents 0.0500
_diffrn_reflns_av_unetI/netI 0.0551
_diffrn_reflns_Laue_measured_fraction_full 1.000
_diffrn_reflns_Laue_measured_fraction_max 0.997
_diffrn_reflns_limit_h_max 17
_diffrn_reflns_limit_h_min -19
_diffrn_reflns_limit_k_max 33
_diffrn_reflns_limit_k_min -33
_diffrn_reflns_limit_l_max 29
_diffrn_reflns_limit_l_min -29
_diffrn_reflns_number 65920
_diffrn_reflns_point_group_measured_fraction_full 1.000
_diffrn_reflns_point_group_measured_fraction_max 0.997
_diffrn_reflns_theta_full 25.242
_diffrn_reflns_theta_max 29.229
_diffrn_reflns_theta_min 1.645
_diffrn_source 'sealed tube'
_exptl_absorpt_coefficient_mu 0.715
_exptl_absorpt_correction_T_max 0.7459
_exptl_absorpt_correction_T_min 0.6933
_exptl_absorpt_correction_type multi-scan
_exptl_absorpt_process_details 'Bruker SAINT (SADABS)'
_exptl_crystal_colour red
_exptl_crystal_density_diffrn 1.251
_exptl_crystal_description block
_exptl_crystal_F_000 3004
_exptl_crystal_size_max 0.31
_exptl_crystal_size_mid 0.25
_exptl_crystal_size_min 0.23
_refine_diff_density_max 0.987
_refine_diff_density_min -0.645
_refine_diff_density_rms 0.081
_refine_ls_extinction_method none
_refine_ls_goodness_of_fit_ref 1.040
_refine_ls_hydrogen_treatment constr
_refine_ls_matrix_type full
_refine_ls_number_parameters 857
_refine_ls_number_reflns 20123
_refine_ls_number_restraints 1400
_refine_ls_restrained_S_all 1.011
_refine_ls_R_factor_all 0.0781
_refine_ls_R_factor_gt 0.0527
_refine_ls_shift/su_max 0.002
_refine_ls_shift/su_mean 0.000
_refine_ls_structure_factor_coef Fsqd
_refine_ls_weighting_details 'w=1/[\s^2^(Fo^2^)+(0.0580P)^2^+3.2000P] where P=(Fo^2^+2Fc^2^)/3'
_refine_ls_weighting_scheme calc
_refine_ls_wR_factor_gt 0.1214
_refine_ls_wR_factor_ref 0.1348
_reflns_Friedel_coverage 0.000
_reflns_number_gt 14871
_reflns_number_total 20123
_reflns_threshold_expression 'I > 2\s(I)'
_cod_data_source_file d4dt01655f2.cif
_cod_data_source_block mz_4_55_0m
_cod_depositor_comments 'Adding full bibliography for 7716656--7716662.cif.'
_cod_original_cell_volume 7434.6(12)
_cod_original_sg_symbol_H-M 'P 21/n'
_cod_database_code 7716662
_shelx_shelxl_version_number 2018/3
_shelx_space_group_comment
; 
The symmetry employed for this shelxl refinement is uniquely defined 
by the following loop, which should always be used as a source of 
symmetry information in preference to the above space-group names. 
They are only intended as comments. 
;

loop_
_space_group_symop_operation_xyz
'x, y, z'
'-x+1/2, y+1/2, -z+1/2'
'-x, -y, -z'
'x-1/2, -y-1/2, z-1/2'

loop_
_atom_site_label
_atom_site_type_symbol
_atom_site_fract_x
_atom_site_fract_y
_atom_site_fract_z
_atom_site_U_iso_or_equiv
_atom_site_adp_type
_atom_site_occupancy
_atom_site_site_symmetry_order
_atom_site_calc_flag
_atom_site_refinement_flags_posn
_atom_site_refinement_flags_adp
_atom_site_refinement_flags_occupancy
_atom_site_disorder_assembly
_atom_site_disorder_group
Co1 Co 0.25169(2) 0.36540(2) 0.74900(2) 0.01972(7) Uani 1 1 d . U . . .
Co2 Co 0.26275(2) 0.61762(2) 0.53846(2) 0.01689(7) Uani 1 1 d . U . . .
Co3 Co 0.27730(2) 0.12864(2) 0.52965(2) 0.01828(7) Uani 1 1 d . U . . .
O1 O 0.43119(11) 0.26858(6) 0.86482(7) 0.0266(3) Uani 1 1 d . U . . .
O2 O 0.04520(13) 0.45219(7) 0.84170(8) 0.0384(4) Uani 1 1 d . U . . .
O3 O 0.06832(11) 0.27584(6) 0.62914(7) 0.0250(3) Uani 1 1 d . U . . .
O4 O 0.46710(12) 0.44804(6) 0.66100(8) 0.0296(4) Uani 1 1 d . U . . .
N1 N 0.32592(13) 0.33392(7) 0.82216(9) 0.0214(4) Uani 1 1 d . U . . .
N2 N 0.17077(13) 0.39604(7) 0.81380(8) 0.0212(4) Uani 1 1 d . U . . .
N3 N 0.17323(12) 0.34004(7) 0.67442(8) 0.0202(4) Uani 1 1 d . U . . .
N4 N 0.34100(12) 0.39086(7) 0.68567(8) 0.0209(4) Uani 1 1 d . U . . .
C1 C 0.29440(15) 0.35370(8) 0.87881(10) 0.0205(4) Uani 1 1 d . U . . .
C2 C 0.33987(17) 0.34531(9) 0.93745(11) 0.0258(5) Uani 1 1 d . U . . .
H2 H 0.398364 0.325791 0.940540 0.031 Uiso 1 1 calc R U . . .
C3 C 0.30144(18) 0.36487(9) 0.99125(11) 0.0291(5) Uani 1 1 d . U . . .
H3 H 0.332796 0.358171 1.030764 0.035 Uiso 1 1 calc R U . . .
C4 C 0.21779(18) 0.39398(9) 0.98705(11) 0.0295(5) Uani 1 1 d . U . . .
H4 H 0.190114 0.406363 1.023893 0.035 Uiso 1 1 calc R U . . .
C5 C 0.17350(17) 0.40539(9) 0.92927(11) 0.0248(5) Uani 1 1 d . U . . .
H5 H 0.116920 0.426660 0.927234 0.030 Uiso 1 1 calc R U . . .
C6 C 0.20986(16) 0.38646(8) 0.87401(10) 0.0210(4) Uani 1 1 d . U . . .
C7 C 0.39454(15) 0.29420(8) 0.82030(10) 0.0219(4) Uani 1 1 d . U . . .
N8 N 0.41950(13) 0.28306(7) 0.76041(9) 0.0238(4) Uani 1 1 d . U . . .
H8 H 0.378698 0.291537 0.729414 0.029 Uiso 1 1 calc R U . . .
C9 C 0.51119(15) 0.25763(9) 0.74544(11) 0.0249(5) Uani 1 1 d . U . . .
C10 C 0.59533(17) 0.28734(11) 0.77755(13) 0.0364(6) Uani 1 1 d . U . . .
H10A H 0.655382 0.271832 0.764244 0.055 Uiso 1 1 calc R U . . .
H10B H 0.592420 0.283623 0.822816 0.055 Uiso 1 1 calc R U . . .
H10C H 0.592343 0.325685 0.766255 0.055 Uiso 1 1 calc R U . . .
C11 C 0.51342(18) 0.19807(10) 0.76320(13) 0.0348(6) Uani 1 1 d . U . . .
H11A H 0.573038 0.181795 0.750223 0.052 Uiso 1 1 calc R U . . .
H11B H 0.458779 0.179534 0.742356 0.052 Uiso 1 1 calc R U . . .
H11C H 0.509879 0.194547 0.808442 0.052 Uiso 1 1 calc R U . . .
C12 C 0.51630(19) 0.26289(12) 0.67521(12) 0.0382(6) Uani 1 1 d . U . . .
H12A H 0.576391 0.247179 0.662253 0.057 Uiso 1 1 calc R U . . .
H12B H 0.513602 0.301162 0.663559 0.057 Uiso 1 1 calc R U . . .
H12C H 0.462213 0.243732 0.654544 0.057 Uiso 1 1 calc R U . . .
C13 C 0.09082(16) 0.42787(9) 0.80261(11) 0.0243(5) Uani 1 1 d . U . . .
N14 N 0.06394(14) 0.43172(8) 0.74091(9) 0.0310(5) Uani 1 1 d . U . . .
H14 H 0.102520 0.417394 0.714370 0.037 Uiso 1 1 calc R U . . .
C15 C -0.02332(16) 0.45751(9) 0.71475(11) 0.0267(5) Uani 1 1 d . U . . .
C16 C -0.0165(2) 0.51848(11) 0.72231(16) 0.0521(8) Uani 1 1 d . U . . .
H16A H -0.071933 0.535551 0.700636 0.078 Uiso 1 1 calc R U . . .
H16B H 0.042333 0.531466 0.704493 0.078 Uiso 1 1 calc R U . . .
H16C H -0.015443 0.527718 0.766689 0.078 Uiso 1 1 calc R U . . .
C17 C -0.11223(19) 0.43630(13) 0.74397(14) 0.0466(7) Uani 1 1 d . U . . .
H17A H -0.169209 0.451738 0.722289 0.070 Uiso 1 1 calc R U . . .
H17B H -0.110766 0.446626 0.788031 0.070 Uiso 1 1 calc R U . . .
H17C H -0.114176 0.396838 0.740457 0.070 Uiso 1 1 calc R U . . .
C18 C -0.0288(2) 0.44287(13) 0.64564(12) 0.0461(7) Uani 1 1 d . U . . .
H18A H -0.084746 0.460401 0.625040 0.069 Uiso 1 1 calc R U . . .
H18B H -0.034653 0.403604 0.641033 0.069 Uiso 1 1 calc R U . . .
H18C H 0.029321 0.455225 0.626485 0.069 Uiso 1 1 calc R U . . .
C19 C 0.21244(15) 0.35653(8) 0.61859(10) 0.0199(4) Uani 1 1 d . U . . .
C20 C 0.16793(16) 0.35110(9) 0.55907(10) 0.0228(4) Uani 1 1 d . U . . .
H20 H 0.105321 0.336282 0.554810 0.027 Uiso 1 1 calc R U . . .
C21 C 0.21324(17) 0.36689(9) 0.50628(11) 0.0256(5) Uani 1 1 d . U . . .
H21 H 0.181896 0.362711 0.466292 0.031 Uiso 1 1 calc R U . . .
C22 C 0.30412(16) 0.38872(8) 0.51185(11) 0.0247(5) Uani 1 1 d . U . . .
H22 H 0.336505 0.397907 0.475544 0.030 Uiso 1 1 calc R U . . .
C23 C 0.34821(16) 0.39725(8) 0.57034(10) 0.0220(4) Uani 1 1 d . U . . .
H23 H 0.409979 0.413245 0.573512 0.026 Uiso 1 1 calc R U . . .
C24 C 0.30376(15) 0.38284(8) 0.62477(10) 0.0200(4) Uani 1 1 d . U . . .
C25 C 0.10036(15) 0.30278(8) 0.67425(10) 0.0207(4) Uani 1 1 d . U . . .
N26 N 0.06459(14) 0.29611(8) 0.73161(9) 0.0291(4) Uani 1 1 d . U . . .
H26 H 0.089802 0.316166 0.762030 0.035 Uiso 1 1 calc R U . . .
C27 C -0.01181(16) 0.25876(9) 0.74753(11) 0.0268(5) Uani 1 1 d . U . . .
C28 C -0.10212(18) 0.26754(13) 0.70678(14) 0.0455(7) Uani 1 1 d . U . . .
H28A H -0.152885 0.243869 0.720761 0.068 Uiso 1 1 calc R U . . .
H28B H -0.089540 0.259118 0.663405 0.068 Uiso 1 1 calc R U . . .
H28C H -0.122347 0.305310 0.709833 0.068 Uiso 1 1 calc R U . . .
C29 C -0.0331(2) 0.27137(13) 0.81461(12) 0.0438(7) Uani 1 1 d . U . . .
H29A H -0.083466 0.247153 0.828050 0.066 Uiso 1 1 calc R U . . .
H29B H -0.054562 0.308925 0.817624 0.066 Uiso 1 1 calc R U . . .
H29C H 0.024941 0.266166 0.841433 0.066 Uiso 1 1 calc R U . . .
C30 C 0.0217(2) 0.20065(11) 0.74201(15) 0.0489(8) Uani 1 1 d . U . . .
H30A H -0.027981 0.176227 0.755953 0.073 Uiso 1 1 calc R U . . .
H30B H 0.080562 0.195460 0.768036 0.073 Uiso 1 1 calc R U . . .
H30C H 0.034121 0.192790 0.698467 0.073 Uiso 1 1 calc R U . . .
C31 C 0.42212(15) 0.42126(8) 0.69849(11) 0.0221(4) Uani 1 1 d . U . . .
N32 N 0.45175(13) 0.42002(7) 0.76034(9) 0.0262(4) Uani 1 1 d . U . . .
H32 H 0.428188 0.394267 0.783257 0.031 Uiso 1 1 calc R U . . .
C33 C 0.51912(16) 0.45771(9) 0.79165(11) 0.0263(5) Uani 1 1 d . U . . .
C34 C 0.61834(16) 0.45377(10) 0.76571(12) 0.0330(6) Uani 1 1 d . U . . .
H34A H 0.662634 0.477531 0.789583 0.049 Uiso 1 1 calc R U . . .
H34B H 0.614919 0.464851 0.721869 0.049 Uiso 1 1 calc R U . . .
H34C H 0.641170 0.416402 0.769018 0.049 Uiso 1 1 calc R U . . .
C35 C 0.52465(18) 0.44082(11) 0.86008(12) 0.0352(6) Uani 1 1 d . U . . .
H35A H 0.566764 0.465686 0.884057 0.053 Uiso 1 1 calc R U . . .
H35B H 0.550229 0.404035 0.863810 0.053 Uiso 1 1 calc R U . . .
H35C H 0.460509 0.441878 0.876286 0.053 Uiso 1 1 calc R U . . .
C36 C 0.48182(19) 0.51581(10) 0.78546(13) 0.0358(6) Uani 1 1 d . U . . .
H36A H 0.523941 0.540015 0.810373 0.054 Uiso 1 1 calc R U . . .
H36B H 0.416929 0.517696 0.800401 0.054 Uiso 1 1 calc R U . . .
H36C H 0.480739 0.526861 0.741632 0.054 Uiso 1 1 calc R U . . .
C37 C 0.26845(16) 0.63689(9) 0.63088(10) 0.0250(5) Uani 1 1 d . U . . .
C38 C 0.31924(16) 0.67580(9) 0.59698(11) 0.0262(5) Uani 1 1 d . U . . .
C39 C 0.39332(16) 0.64824(9) 0.56657(12) 0.0270(5) Uani 1 1 d . U . . .
C40 C 0.38826(15) 0.59211(9) 0.58223(11) 0.0230(4) Uani 1 1 d . U . . .
C41 C 0.31082(16) 0.58510(9) 0.62215(10) 0.0246(5) Uani 1 1 d . U . . .
C42 C 0.18855(18) 0.64936(11) 0.67206(11) 0.0343(6) Uani 1 1 d . U . . .
H42A H 0.214816 0.657620 0.714150 0.051 Uiso 1 1 calc R U . . .
H42B H 0.145881 0.618051 0.673632 0.051 Uiso 1 1 calc R U . . .
H42C H 0.152546 0.680581 0.655424 0.051 Uiso 1 1 calc R U . . .
C43 C 0.29784(18) 0.73493(9) 0.59551(13) 0.0362(6) Uani 1 1 d . U . . .
H43A H 0.325016 0.751897 0.633646 0.054 Uiso 1 1 calc R U . . .
H43B H 0.228398 0.740385 0.592688 0.054 Uiso 1 1 calc R U . . .
H43C H 0.326067 0.751302 0.559217 0.054 Uiso 1 1 calc R U . . .
C44 C 0.46681(17) 0.67373(10) 0.52801(14) 0.0381(6) Uani 1 1 d . U . . .
H44A H 0.524161 0.681942 0.554413 0.057 Uiso 1 1 calc R U . . .
H44B H 0.441039 0.707195 0.509451 0.057 Uiso 1 1 calc R U . . .
H44C H 0.483434 0.648768 0.494863 0.057 Uiso 1 1 calc R U . . .
C45 C 0.45535(17) 0.54901(9) 0.56274(12) 0.0300(5) Uani 1 1 d . U . . .
H45A H 0.510023 0.546823 0.593028 0.045 Uiso 1 1 calc R U . . .
H45B H 0.478067 0.557747 0.521553 0.045 Uiso 1 1 calc R U . . .
H45C H 0.421936 0.514208 0.560863 0.045 Uiso 1 1 calc R U . . .
C46 C 0.28074(18) 0.53349(10) 0.65179(12) 0.0341(6) Uani 1 1 d . U . . .
H46A H 0.310096 0.531067 0.694098 0.051 Uiso 1 1 calc R U . . .
H46B H 0.301509 0.502782 0.627075 0.051 Uiso 1 1 calc R U . . .
H46C H 0.210927 0.532860 0.653584 0.051 Uiso 1 1 calc R U . . .
C47 C 0.12078(15) 0.60988(9) 0.51181(10) 0.0224(4) Uani 1 1 d . U . . .
C48 C 0.16151(16) 0.65437(9) 0.47989(10) 0.0228(4) Uani 1 1 d . U . . .
C49 C 0.23848(18) 0.63334(10) 0.44562(11) 0.0285(5) Uani 1 1 d . U . . .
C50 C 0.24410(17) 0.57648(10) 0.45639(10) 0.0282(5) Uani 1 1 d . U . . .
C51 C 0.17190(16) 0.56189(9) 0.49695(11) 0.0258(5) Uani 1 1 d . U . . .
C52 C 0.03609(17) 0.61272(11) 0.55097(12) 0.0353(6) Uani 1 1 d . U . . .
H52A H -0.022063 0.604775 0.525221 0.053 Uiso 1 1 calc R U . . .
H52B H 0.031428 0.649051 0.568678 0.053 Uiso 1 1 calc R U . . .
H52C H 0.043209 0.586195 0.584747 0.053 Uiso 1 1 calc R U . . .
C53 C 0.12534(19) 0.71108(9) 0.47964(13) 0.0358(6) Uani 1 1 d . U . . .
H53A H 0.072617 0.714770 0.448103 0.054 Uiso 1 1 calc R U . . .
H53B H 0.177185 0.735798 0.469896 0.054 Uiso 1 1 calc R U . . .
H53C H 0.102480 0.719919 0.520760 0.054 Uiso 1 1 calc R U . . .
C54 C 0.2985(2) 0.66486(13) 0.40307(13) 0.0501(8) Uani 1 1 d . U . . .
H54A H 0.269540 0.663451 0.360593 0.075 Uiso 1 1 calc R U . . .
H54B H 0.362909 0.649288 0.403644 0.075 Uiso 1 1 calc R U . . .
H54C H 0.302411 0.702513 0.417061 0.075 Uiso 1 1 calc R U . . .
C55 C 0.3104(2) 0.53780(12) 0.42672(13) 0.0472(7) Uani 1 1 d . U . . .
H55A H 0.279339 0.523490 0.388233 0.071 Uiso 1 1 calc R U . . .
H55B H 0.325719 0.507960 0.455496 0.071 Uiso 1 1 calc R U . . .
H55C H 0.369330 0.556640 0.417002 0.071 Uiso 1 1 calc R U . . .
C56 C 0.1487(2) 0.50605(10) 0.51755(14) 0.0440(7) Uani 1 1 d . U . . .
H56A H 0.106357 0.488656 0.485789 0.066 Uiso 1 1 calc R U . . .
H56B H 0.116621 0.507746 0.556973 0.066 Uiso 1 1 calc R U . . .
H56C H 0.207864 0.485077 0.523422 0.066 Uiso 1 1 calc R U . . .
C57 C 0.31289(16) 0.16789(9) 0.61120(10) 0.0251(5) Uani 1 1 d . U . . .
C58 C 0.35678(16) 0.19353(8) 0.56044(10) 0.0233(4) Uani 1 1 d . U . . .
C59 C 0.41656(16) 0.15466(8) 0.53279(10) 0.0229(4) Uani 1 1 d . U . . .
C60 C 0.40917(16) 0.10485(9) 0.56605(10) 0.0232(4) Uani 1 1 d . U . . .
C61 C 0.34468(17) 0.11295(9) 0.61450(10) 0.0245(5) Uani 1 1 d . U . . .
C62 C 0.24845(19) 0.19510(10) 0.65483(11) 0.0343(6) Uani 1 1 d . U . . .
H62A H 0.287123 0.213578 0.687660 0.051 Uiso 1 1 calc R U . . .
H62B H 0.207753 0.168033 0.673633 0.051 Uiso 1 1 calc R U . . .
H62C H 0.208236 0.221513 0.631801 0.051 Uiso 1 1 calc R U . . .
C63 C 0.34469(19) 0.25105(9) 0.54069(11) 0.0318(5) Uani 1 1 d . U . . .
H63A H 0.398557 0.272457 0.558143 0.048 Uiso 1 1 calc R U . . .
H63B H 0.284805 0.265231 0.555862 0.048 Uiso 1 1 calc R U . . .
H63C H 0.342781 0.253226 0.495110 0.048 Uiso 1 1 calc R U . . .
C64 C 0.47908(17) 0.16520(10) 0.48012(11) 0.0308(5) Uani 1 1 d . U . . .
H64A H 0.544459 0.172473 0.496526 0.046 Uiso 1 1 calc R U . . .
H64B H 0.454845 0.196574 0.456379 0.046 Uiso 1 1 calc R U . . .
H64C H 0.479095 0.133501 0.452804 0.046 Uiso 1 1 calc R U . . .
C65 C 0.46457(18) 0.05455(10) 0.55453(12) 0.0342(6) Uani 1 1 d . U . . .
H65A H 0.524935 0.055261 0.579759 0.051 Uiso 1 1 calc R U . . .
H65B H 0.478080 0.052426 0.510305 0.051 Uiso 1 1 calc R U . . .
H65C H 0.427051 0.022978 0.565972 0.051 Uiso 1 1 calc R U . . .
C66 C 0.31825(19) 0.07216(10) 0.66193(12) 0.0363(6) Uani 1 1 d . U . . .
H66A H 0.358388 0.077301 0.700211 0.055 Uiso 1 1 calc R U . . .
H66B H 0.328193 0.035724 0.645649 0.055 Uiso 1 1 calc R U . . .
H66C H 0.250839 0.076723 0.671042 0.055 Uiso 1 1 calc R U . . .
C67 C 0.13101(16) 0.12153(9) 0.52181(11) 0.0257(5) Uani 1 1 d . U . . .
C68 C 0.16307(16) 0.15900(9) 0.47640(10) 0.0238(5) Uani 1 1 d . U . . .
C69 C 0.22807(16) 0.13093(9) 0.43869(10) 0.0230(4) Uani 1 1 d . U . . .
C70 C 0.23592(17) 0.07644(9) 0.46011(10) 0.0251(5) Uani 1 1 d . U . . .
C71 C 0.17538(17) 0.07041(9) 0.51130(11) 0.0260(5) Uani 1 1 d . U . . .
C72 C 0.06008(18) 0.13321(11) 0.56939(13) 0.0373(6) Uani 1 1 d . U . . .
H72A H -0.003953 0.122724 0.553115 0.056 Uiso 1 1 calc R U . . .
H72B H 0.060822 0.171931 0.578936 0.056 Uiso 1 1 calc R U . . .
H72C H 0.076722 0.112670 0.607400 0.056 Uiso 1 1 calc R U . . .
C73 C 0.12991(18) 0.21615(9) 0.46895(12) 0.0312(5) Uani 1 1 d . U . . .
H73A H 0.070416 0.217080 0.442829 0.047 Uiso 1 1 calc R U . . .
H73B H 0.179034 0.237397 0.449157 0.047 Uiso 1 1 calc R U . . .
H73C H 0.118540 0.231455 0.509969 0.047 Uiso 1 1 calc R U . . .
C74 C 0.27647(18) 0.15340(10) 0.38417(11) 0.0297(5) Uani 1 1 d . U . . .
H74A H 0.235941 0.147647 0.346182 0.045 Uiso 1 1 calc R U . . .
H74B H 0.337975 0.135135 0.380187 0.045 Uiso 1 1 calc R U . . .
H74C H 0.287311 0.192200 0.390298 0.045 Uiso 1 1 calc R U . . .
C75 C 0.29358(19) 0.03280(10) 0.43211(12) 0.0339(6) Uani 1 1 d . U . . .
H75A H 0.254825 0.014624 0.399088 0.051 Uiso 1 1 calc R U . . .
H75B H 0.313345 0.006532 0.464392 0.051 Uiso 1 1 calc R U . . .
H75C H 0.350416 0.048604 0.414495 0.051 Uiso 1 1 calc R U . . .
C76 C 0.1569(2) 0.01934(10) 0.54555(13) 0.0396(6) Uani 1 1 d . U . . .
H76A H 0.105900 -0.001018 0.523082 0.059 Uiso 1 1 calc R U . . .
H76B H 0.137207 0.027980 0.587509 0.059 Uiso 1 1 calc R U . . .
H76C H 0.215368 -0.002469 0.548542 0.059 Uiso 1 1 calc R U . . .
O5A O 0.2459(4) 0.3628(2) 0.2330(3) 0.0781(16) Uiso 0.569(4) 1 d D U P A 1
C81A C 0.2228(9) 0.3876(4) 0.1705(4) 0.120(4) Uiso 0.569(4) 1 d D U P A 1
H81A H 0.278146 0.406774 0.153913 0.144 Uiso 0.569(4) 1 calc R U P A 1
H81B H 0.166874 0.412128 0.170641 0.144 Uiso 0.569(4) 1 calc R U P A 1
C82A C 0.1999(7) 0.3344(3) 0.1357(4) 0.115(3) Uiso 0.569(4) 1 d D U P A 1
H82A H 0.182303 0.342129 0.091874 0.173 Uiso 0.569(4) 1 calc R U P A 1
H82B H 0.256395 0.310881 0.138287 0.173 Uiso 0.569(4) 1 calc R U P A 1
H82C H 0.146597 0.316164 0.154793 0.173 Uiso 0.569(4) 1 calc R U P A 1
C83A C 0.2770(6) 0.4048(3) 0.2719(3) 0.082(2) Uiso 0.569(4) 1 d D U P A 1
H83A H 0.232588 0.435770 0.265918 0.098 Uiso 0.569(4) 1 calc R U P A 1
H83B H 0.340973 0.416792 0.259874 0.098 Uiso 0.569(4) 1 calc R U P A 1
C84A C 0.2824(8) 0.3899(4) 0.3364(4) 0.108(3) Uiso 0.569(4) 1 d D U P A 1
H84A H 0.304604 0.420896 0.361668 0.162 Uiso 0.569(4) 1 calc R U P A 1
H84B H 0.218971 0.378843 0.348906 0.162 Uiso 0.569(4) 1 calc R U P A 1
H84C H 0.327395 0.359857 0.342860 0.162 Uiso 0.569(4) 1 calc R U P A 1
O5B O 0.2585(5) 0.3568(2) 0.2643(3) 0.0662(18) Uiso 0.431(4) 1 d D U P A 2
C81B C 0.2823(8) 0.4015(3) 0.2269(4) 0.084(3) Uiso 0.431(4) 1 d D U P A 2
H81C H 0.350231 0.412136 0.233567 0.100 Uiso 0.431(4) 1 calc R U P A 2
H81D H 0.240571 0.433088 0.233567 0.100 Uiso 0.431(4) 1 calc R U P A 2
C82B C 0.2619(7) 0.3758(4) 0.1645(4) 0.064(3) Uiso 0.431(4) 1 d D U P A 2
H82D H 0.274840 0.401799 0.131591 0.096 Uiso 0.431(4) 1 calc R U P A 2
H82E H 0.302974 0.344033 0.160543 0.096 Uiso 0.431(4) 1 calc R U P A 2
H82F H 0.194650 0.364730 0.160543 0.096 Uiso 0.431(4) 1 calc R U P A 2
C83B C 0.2852(7) 0.3654(3) 0.3286(3) 0.061(2) Uiso 0.431(4) 1 d D U P A 2
H83C H 0.251886 0.397456 0.344533 0.073 Uiso 0.431(4) 1 calc R U P A 2
H83D H 0.355118 0.371293 0.334340 0.073 Uiso 0.431(4) 1 calc R U P A 2
C84B C 0.2570(6) 0.3167(3) 0.3613(4) 0.064(2) Uiso 0.431(4) 1 d D U P A 2
H84D H 0.273880 0.320499 0.405930 0.096 Uiso 0.431(4) 1 calc R U P A 2
H84E H 0.187798 0.311400 0.355051 0.096 Uiso 0.431(4) 1 calc R U P A 2
H84F H 0.290496 0.285373 0.344911 0.096 Uiso 0.431(4) 1 calc R U P A 2

loop_
_atom_site_aniso_label
_atom_site_aniso_U_11
_atom_site_aniso_U_22
_atom_site_aniso_U_33
_atom_site_aniso_U_23
_atom_site_aniso_U_13
_atom_site_aniso_U_12
Co1 0.01393(14) 0.02188(14) 0.02342(16) 0.00021(11) 0.00172(12) -0.00018(11)
Co2 0.01405(14) 0.01707(13) 0.01980(15) -0.00060(10) 0.00316(11) 0.00208(10)
Co3 0.01944(15) 0.01741(13) 0.01818(14) -0.00020(10) 0.00279(11) 0.00499(11)
O1 0.0237(8) 0.0285(8) 0.0277(8) 0.0064(7) 0.0022(7) 0.0047(7)
O2 0.0374(10) 0.0443(10) 0.0329(10) -0.0123(8) -0.0029(8) 0.0198(8)
O3 0.0235(8) 0.0267(8) 0.0250(8) -0.0031(6) 0.0023(7) -0.0047(6)
O4 0.0245(8) 0.0319(9) 0.0322(9) 0.0091(7) 0.0001(7) -0.0090(7)
N1 0.0166(9) 0.0224(9) 0.0252(9) 0.0027(7) 0.0019(7) 0.0013(7)
N2 0.0175(9) 0.0215(9) 0.0245(9) -0.0016(7) 0.0011(7) -0.0004(7)
N3 0.0150(8) 0.0224(9) 0.0236(9) -0.0008(7) 0.0031(7) 0.0000(7)
N4 0.0144(8) 0.0226(9) 0.0258(9) 0.0008(7) 0.0020(7) 0.0002(7)
C1 0.0168(10) 0.0193(9) 0.0257(11) 0.0013(8) 0.0026(9) -0.0051(8)
C2 0.0230(11) 0.0242(11) 0.0302(12) 0.0032(9) -0.0005(10) -0.0027(9)
C3 0.0305(13) 0.0306(12) 0.0258(12) 0.0023(9) -0.0006(10) -0.0057(10)
C4 0.0349(14) 0.0276(12) 0.0264(12) -0.0031(9) 0.0056(11) -0.0013(10)
C5 0.0243(11) 0.0210(10) 0.0296(12) -0.0011(9) 0.0049(10) -0.0015(9)
C6 0.0201(11) 0.0168(9) 0.0263(11) 0.0002(8) 0.0024(9) -0.0053(8)
C7 0.0158(10) 0.0220(10) 0.0281(12) 0.0018(8) 0.0028(9) -0.0036(8)
N8 0.0153(9) 0.0296(10) 0.0265(10) 0.0030(8) 0.0003(8) 0.0016(7)
C9 0.0158(10) 0.0309(11) 0.0285(12) 0.0033(9) 0.0057(9) -0.0008(9)
C10 0.0207(12) 0.0440(15) 0.0445(16) -0.0027(12) 0.0031(11) -0.0041(11)
C11 0.0302(13) 0.0297(12) 0.0460(15) 0.0038(11) 0.0147(12) 0.0074(10)
C12 0.0289(14) 0.0538(16) 0.0326(14) 0.0013(12) 0.0078(11) -0.0026(12)
C13 0.0208(11) 0.0221(10) 0.0298(12) -0.0040(9) -0.0007(9) 0.0009(8)
N14 0.0234(10) 0.0415(12) 0.0279(11) -0.0019(9) -0.0003(8) 0.0132(9)
C15 0.0197(11) 0.0278(11) 0.0321(13) 0.0004(9) -0.0025(10) 0.0037(9)
C16 0.0549(19) 0.0295(14) 0.070(2) 0.0046(13) -0.0180(17) 0.0051(13)
C17 0.0251(14) 0.0646(19) 0.0502(18) 0.0080(14) 0.0046(13) -0.0045(13)
C18 0.0347(15) 0.071(2) 0.0319(14) 0.0014(13) -0.0033(12) 0.0125(14)
C19 0.0159(10) 0.0177(9) 0.0265(11) -0.0005(8) 0.0048(9) 0.0052(8)
C20 0.0182(10) 0.0239(10) 0.0262(11) -0.0013(9) 0.0008(9) 0.0027(8)
C21 0.0269(12) 0.0238(11) 0.0259(12) 0.0002(9) 0.0012(10) 0.0067(9)
C22 0.0244(11) 0.0221(10) 0.0282(12) 0.0019(9) 0.0081(10) 0.0051(9)
C23 0.0185(10) 0.0191(10) 0.0289(11) 0.0009(8) 0.0056(9) 0.0036(8)
C24 0.0171(10) 0.0177(9) 0.0254(11) -0.0003(8) 0.0035(9) 0.0020(8)
C25 0.0162(10) 0.0207(10) 0.0252(11) -0.0016(8) 0.0014(9) 0.0018(8)
N26 0.0268(10) 0.0369(11) 0.0240(10) -0.0084(8) 0.0056(8) -0.0126(9)
C27 0.0207(11) 0.0322(12) 0.0282(12) -0.0024(9) 0.0075(10) -0.0027(9)
C28 0.0204(13) 0.069(2) 0.0471(17) 0.0035(14) 0.0027(12) -0.0085(13)
C29 0.0330(15) 0.0644(19) 0.0352(15) -0.0056(13) 0.0141(12) -0.0058(13)
C30 0.062(2) 0.0329(14) 0.0552(18) 0.0056(13) 0.0320(16) 0.0022(13)
C31 0.0154(10) 0.0203(10) 0.0304(12) 0.0036(8) -0.0001(9) 0.0009(8)
N32 0.0213(10) 0.0271(9) 0.0301(10) 0.0066(8) -0.0005(8) -0.0092(8)
C33 0.0179(11) 0.0267(11) 0.0338(13) 0.0013(9) -0.0023(10) -0.0044(9)
C34 0.0189(11) 0.0377(13) 0.0420(15) 0.0046(11) -0.0010(11) -0.0053(10)
C35 0.0273(13) 0.0429(15) 0.0350(14) 0.0018(11) -0.0032(11) -0.0040(11)
C36 0.0352(14) 0.0294(12) 0.0425(15) -0.0038(11) -0.0016(12) 0.0003(11)
C37 0.0195(11) 0.0329(12) 0.0224(11) -0.0047(9) -0.0010(9) 0.0067(9)
C38 0.0193(11) 0.0247(11) 0.0338(13) -0.0094(9) -0.0057(10) 0.0033(9)
C39 0.0159(11) 0.0230(10) 0.0419(14) -0.0042(10) -0.0007(10) 0.0011(8)
C40 0.0144(10) 0.0255(11) 0.0289(12) -0.0005(9) 0.0002(9) 0.0035(8)
C41 0.0195(11) 0.0319(12) 0.0222(11) -0.0007(9) -0.0008(9) 0.0062(9)
C42 0.0344(14) 0.0439(14) 0.0250(12) -0.0054(10) 0.0053(11) 0.0123(11)
C43 0.0272(13) 0.0225(11) 0.0586(17) -0.0112(11) -0.0002(12) 0.0028(10)
C44 0.0216(12) 0.0263(12) 0.0670(19) 0.0048(12) 0.0101(12) -0.0012(10)
C45 0.0212(12) 0.0280(12) 0.0416(14) 0.0041(10) 0.0085(11) 0.0086(9)
C46 0.0327(14) 0.0389(13) 0.0315(13) 0.0111(10) 0.0080(11) 0.0102(11)
C47 0.0163(10) 0.0266(11) 0.0239(11) 0.0028(9) -0.0024(9) -0.0002(8)
C48 0.0223(11) 0.0234(10) 0.0223(11) 0.0011(8) -0.0024(9) 0.0013(9)
C49 0.0268(12) 0.0380(13) 0.0209(11) 0.0038(9) 0.0031(10) 0.0023(10)
C50 0.0293(12) 0.0336(12) 0.0214(11) -0.0072(9) -0.0012(10) 0.0063(10)
C51 0.0236(11) 0.0228(10) 0.0302(12) -0.0021(9) -0.0046(10) -0.0014(9)
C52 0.0192(12) 0.0491(15) 0.0379(14) 0.0082(12) 0.0050(11) 0.0025(11)
C53 0.0347(14) 0.0261(12) 0.0457(16) 0.0041(11) -0.0052(12) 0.0068(10)
C54 0.0445(17) 0.069(2) 0.0378(16) 0.0229(14) 0.0124(14) -0.0012(15)
C55 0.0479(18) 0.0554(18) 0.0380(16) -0.0205(13) 0.0020(14) 0.0177(14)
C56 0.0430(16) 0.0245(12) 0.0630(19) 0.0058(12) -0.0126(14) -0.0068(11)
C57 0.0255(12) 0.0292(11) 0.0202(11) -0.0029(9) -0.0012(9) 0.0093(9)
C58 0.0242(11) 0.0218(10) 0.0233(11) -0.0029(8) -0.0045(9) 0.0028(9)
C59 0.0212(11) 0.0222(10) 0.0250(11) 0.0005(8) -0.0006(9) 0.0030(8)
C60 0.0213(11) 0.0231(10) 0.0252(11) 0.0020(8) 0.0009(9) 0.0071(8)
C61 0.0257(12) 0.0293(11) 0.0182(10) 0.0020(9) -0.0018(9) 0.0084(9)
C62 0.0365(14) 0.0423(14) 0.0243(12) -0.0075(10) 0.0026(11) 0.0154(11)
C63 0.0410(15) 0.0209(11) 0.0326(13) -0.0019(9) -0.0053(11) 0.0035(10)
C64 0.0265(12) 0.0317(12) 0.0346(13) 0.0051(10) 0.0072(11) -0.0001(10)
C65 0.0316(14) 0.0292(12) 0.0430(15) 0.0065(11) 0.0118(12) 0.0128(10)
C66 0.0372(15) 0.0432(14) 0.0291(13) 0.0145(11) 0.0060(11) 0.0099(12)
C67 0.0204(11) 0.0311(12) 0.0256(12) -0.0005(9) 0.0016(9) 0.0020(9)
C68 0.0193(11) 0.0275(11) 0.0243(11) -0.0017(9) -0.0031(9) 0.0029(9)
C69 0.0227(11) 0.0255(10) 0.0206(11) -0.0015(8) -0.0014(9) 0.0001(9)
C70 0.0280(12) 0.0228(10) 0.0245(11) -0.0045(9) 0.0001(9) 0.0010(9)
C71 0.0250(12) 0.0251(11) 0.0280(12) 0.0001(9) 0.0030(10) -0.0023(9)
C72 0.0253(13) 0.0497(16) 0.0379(15) 0.0010(12) 0.0103(11) 0.0066(11)
C73 0.0281(13) 0.0307(12) 0.0340(13) 0.0008(10) -0.0051(11) 0.0099(10)
C74 0.0344(14) 0.0322(12) 0.0227(11) 0.0042(9) 0.0048(10) 0.0018(10)
C75 0.0420(15) 0.0263(12) 0.0340(14) -0.0078(10) 0.0071(12) 0.0022(11)
C76 0.0451(16) 0.0301(13) 0.0447(16) 0.0046(11) 0.0110(13) -0.0064(11)

loop_
_atom_type_symbol
_atom_type_description
_atom_type_scat_dispersion_real
_atom_type_scat_dispersion_imag
_atom_type_scat_source
C C 0.0033 0.0016 'International Tables Vol C Tables 4.2.6.8 and 6.1.1.4'
H H 0.0000 0.0000 'International Tables Vol C Tables 4.2.6.8 and 6.1.1.4'
N N 0.0061 0.0033 'International Tables Vol C Tables 4.2.6.8 and 6.1.1.4'
O O 0.0106 0.0060 'International Tables Vol C Tables 4.2.6.8 and 6.1.1.4'
Co Co 0.3494 0.9721 'International Tables Vol C Tables 4.2.6.8 and 6.1.1.4'

loop_
_geom_angle_atom_site_label_1
_geom_angle_atom_site_label_2
_geom_angle_atom_site_label_3
_geom_angle
_geom_angle_site_symmetry_1
_geom_angle_site_symmetry_3
_geom_angle_publ_flag
N2 Co1 N3 111.86(7) . . ?
N2 Co1 N1 83.66(7) . . ?
N3 Co1 N1 138.70(8) . . ?
N2 Co1 N4 139.08(8) . . ?
N3 Co1 N4 83.67(7) . . ?
N1 Co1 N4 109.94(7) . . ?
C37 Co2 C39 68.64(10) . . ?
C37 Co2 C50 162.64(10) . . ?
C39 Co2 C50 120.89(10) . . ?
C37 Co2 C49 154.41(9) . . ?
C39 Co2 C49 108.61(10) . . ?
C50 Co2 C49 40.92(9) . . ?
C37 Co2 C38 40.70(9) . . ?
C39 Co2 C38 40.91(9) . . ?
C50 Co2 C38 155.65(10) . . ?
C49 Co2 C38 120.39(10) . . ?
C37 Co2 C47 106.41(9) . . ?
C39 Co2 C47 163.41(9) . . ?
C50 Co2 C47 68.47(9) . . ?
C49 Co2 C47 68.60(9) . . ?
C38 Co2 C47 125.21(9) . . ?
C37 Co2 C40 68.65(9) . . ?
C39 Co2 C40 40.99(9) . . ?
C50 Co2 C40 108.12(9) . . ?
C49 Co2 C40 127.01(9) . . ?
C38 Co2 C40 68.87(9) . . ?
C47 Co2 C40 153.62(9) . . ?
C37 Co2 C51 124.99(10) . . ?
C39 Co2 C51 154.82(9) . . ?
C50 Co2 C51 40.48(9) . . ?
C49 Co2 C51 68.60(10) . . ?
C38 Co2 C51 162.52(9) . . ?
C47 Co2 C51 40.90(9) . . ?
C40 Co2 C51 119.37(9) . . ?
C37 Co2 C41 40.88(8) . . ?
C39 Co2 C41 68.80(10) . . ?
C50 Co2 C41 125.66(9) . . ?
C49 Co2 C41 163.89(9) . . ?
C38 Co2 C41 68.80(9) . . ?
C47 Co2 C41 118.54(9) . . ?
C40 Co2 C41 40.74(9) . . ?
C51 Co2 C41 106.58(9) . . ?
C37 Co2 C48 118.88(9) . . ?
C39 Co2 C48 126.48(9) . . ?
C50 Co2 C48 68.84(9) . . ?
C49 Co2 C48 40.92(9) . . ?
C38 Co2 C48 107.28(9) . . ?
C47 Co2 C48 40.80(8) . . ?
C40 Co2 C48 164.54(9) . . ?
C51 Co2 C48 68.85(9) . . ?
C41 Co2 C48 153.34(9) . . ?
C70 Co3 C69 41.00(9) . . ?
C70 Co3 C57 168.13(9) . . ?
C69 Co3 C57 149.81(9) . . ?
C70 Co3 C58 149.90(9) . . ?
C69 Co3 C58 116.07(9) . . ?
C57 Co3 C58 40.91(9) . . ?
C70 Co3 C61 129.33(9) . . ?
C69 Co3 C61 167.58(9) . . ?
C57 Co3 C61 40.99(8) . . ?
C58 Co3 C61 69.07(9) . . ?
C70 Co3 C59 117.19(9) . . ?
C69 Co3 C59 107.22(9) . . ?
C57 Co3 C59 68.49(9) . . ?
C58 Co3 C59 40.73(8) . . ?
C61 Co3 C59 68.71(9) . . ?
C70 Co3 C71 40.96(9) . . ?
C69 Co3 C71 68.80(9) . . ?
C57 Co3 C71 129.44(9) . . ?
C58 Co3 C71 167.28(9) . . ?
C61 Co3 C71 108.76(9) . . ?
C59 Co3 C71 151.30(9) . . ?
C70 Co3 C60 108.26(9) . . ?
C69 Co3 C60 128.72(9) . . ?
C57 Co3 C60 68.61(9) . . ?
C58 Co3 C60 68.82(9) . . ?
C61 Co3 C60 40.74(9) . . ?
C59 Co3 C60 40.84(8) . . ?
C71 Co3 C60 118.29(9) . . ?
C70 Co3 C67 68.96(9) . . ?
C69 Co3 C67 68.77(9) . . ?
C57 Co3 C67 108.00(9) . . ?
C58 Co3 C67 128.14(9) . . ?
C61 Co3 C67 117.93(9) . . ?
C59 Co3 C67 166.35(9) . . ?
C71 Co3 C67 40.85(9) . . ?
C60 Co3 C67 151.59(9) . . ?
C70 Co3 C68 68.94(9) . . ?
C69 Co3 C68 40.82(9) . . ?
C57 Co3 C68 116.81(9) . . ?
C58 Co3 C68 106.68(9) . . ?
C61 Co3 C68 150.83(9) . . ?
C59 Co3 C68 127.81(9) . . ?
C71 Co3 C68 68.74(9) . . ?
C60 Co3 C68 166.68(9) . . ?
C67 Co3 C68 40.84(9) . . ?
C7 N1 C1 121.67(18) . . ?
C7 N1 Co1 126.24(15) . . ?
C1 N1 Co1 111.87(14) . . ?
C13 N2 C6 122.20(18) . . ?
C13 N2 Co1 125.56(15) . . ?
C6 N2 Co1 111.92(14) . . ?
C25 N3 C19 120.99(18) . . ?
C25 N3 Co1 126.16(15) . . ?
C19 N3 Co1 111.78(14) . . ?
C31 N4 C24 121.89(18) . . ?
C31 N4 Co1 125.05(15) . . ?
C24 N4 Co1 112.15(14) . . ?
C2 C1 N1 125.5(2) . . ?
C2 C1 C6 119.0(2) . . ?
N1 C1 C6 115.46(19) . . ?
C3 C2 C1 121.4(2) . . ?
C3 C2 H2 119.3 . . ?
C1 C2 H2 119.3 . . ?
C4 C3 C2 119.6(2) . . ?
C4 C3 H3 120.2 . . ?
C2 C3 H3 120.2 . . ?
C3 C4 C5 120.3(2) . . ?
C3 C4 H4 119.8 . . ?
C5 C4 H4 119.8 . . ?
C4 C5 C6 121.8(2) . . ?
C4 C5 H5 119.1 . . ?
C6 C5 H5 119.1 . . ?
C5 C6 N2 126.0(2) . . ?
C5 C6 C1 117.7(2) . . ?
N2 C6 C1 116.37(19) . . ?
O1 C7 N1 127.3(2) . . ?
O1 C7 N8 120.3(2) . . ?
N1 C7 N8 112.38(19) . . ?
C7 N8 C9 123.55(19) . . ?
C7 N8 H8 118.2 . . ?
C9 N8 H8 118.2 . . ?
N8 C9 C12 105.39(19) . . ?
N8 C9 C11 111.36(18) . . ?
C12 C9 C11 109.3(2) . . ?
N8 C9 C10 110.79(19) . . ?
C12 C9 C10 109.5(2) . . ?
C11 C9 C10 110.4(2) . . ?
C9 C10 H10A 109.5 . . ?
C9 C10 H10B 109.5 . . ?
H10A C10 H10B 109.5 . . ?
C9 C10 H10C 109.5 . . ?
H10A C10 H10C 109.5 . . ?
H10B C10 H10C 109.5 . . ?
C9 C11 H11A 109.5 . . ?
C9 C11 H11B 109.5 . . ?
H11A C11 H11B 109.5 . . ?
C9 C11 H11C 109.5 . . ?
H11A C11 H11C 109.5 . . ?
H11B C11 H11C 109.5 . . ?
C9 C12 H12A 109.5 . . ?
C9 C12 H12B 109.5 . . ?
H12A C12 H12B 109.5 . . ?
C9 C12 H12C 109.5 . . ?
H12A C12 H12C 109.5 . . ?
H12B C12 H12C 109.5 . . ?
O2 C13 N14 120.0(2) . . ?
O2 C13 N2 127.0(2) . . ?
N14 C13 N2 112.96(19) . . ?
C13 N14 C15 125.92(19) . . ?
C13 N14 H14 117.0 . . ?
C15 N14 H14 117.0 . . ?
N14 C15 C17 112.1(2) . . ?
N14 C15 C16 110.2(2) . . ?
C17 C15 C16 110.4(2) . . ?
N14 C15 C18 105.61(19) . . ?
C17 C15 C18 108.6(2) . . ?
C16 C15 C18 109.8(2) . . ?
C15 C16 H16A 109.5 . . ?
C15 C16 H16B 109.5 . . ?
H16A C16 H16B 109.5 . . ?
C15 C16 H16C 109.5 . . ?
H16A C16 H16C 109.5 . . ?
H16B C16 H16C 109.5 . . ?
C15 C17 H17A 109.5 . . ?
C15 C17 H17B 109.5 . . ?
H17A C17 H17B 109.5 . . ?
C15 C17 H17C 109.5 . . ?
H17A C17 H17C 109.5 . . ?
H17B C17 H17C 109.5 . . ?
C15 C18 H18A 109.5 . . ?
C15 C18 H18B 109.5 . . ?
H18A C18 H18B 109.5 . . ?
C15 C18 H18C 109.5 . . ?
H18A C18 H18C 109.5 . . ?
H18B C18 H18C 109.5 . . ?
C20 C19 N3 125.25(19) . . ?
C20 C19 C24 118.71(19) . . ?
N3 C19 C24 115.99(19) . . ?
C21 C20 C19 121.4(2) . . ?
C21 C20 H20 119.3 . . ?
C19 C20 H20 119.3 . . ?
C22 C21 C20 119.9(2) . . ?
C22 C21 H21 120.1 . . ?
C20 C21 H21 120.1 . . ?
C21 C22 C23 120.2(2) . . ?
C21 C22 H22 119.9 . . ?
C23 C22 H22 119.9 . . ?
C22 C23 C24 121.5(2) . . ?
C22 C23 H23 119.3 . . ?
C24 C23 H23 119.3 . . ?
N4 C24 C23 125.9(2) . . ?
N4 C24 C19 116.01(18) . . ?
C23 C24 C19 118.1(2) . . ?
O3 C25 N26 120.40(19) . . ?
O3 C25 N3 126.9(2) . . ?
N26 C25 N3 112.68(19) . . ?
C25 N26 C27 126.36(19) . . ?
C25 N26 H26 116.8 . . ?
C27 N26 H26 116.8 . . ?
N26 C27 C28 111.8(2) . . ?
N26 C27 C30 110.3(2) . . ?
C28 C27 C30 110.0(2) . . ?
N26 C27 C29 105.8(2) . . ?
C28 C27 C29 108.6(2) . . ?
C30 C27 C29 110.2(2) . . ?
C27 C28 H28A 109.5 . . ?
C27 C28 H28B 109.5 . . ?
H28A C28 H28B 109.5 . . ?
C27 C28 H28C 109.5 . . ?
H28A C28 H28C 109.5 . . ?
H28B C28 H28C 109.5 . . ?
C27 C29 H29A 109.5 . . ?
C27 C29 H29B 109.5 . . ?
H29A C29 H29B 109.5 . . ?
C27 C29 H29C 109.5 . . ?
H29A C29 H29C 109.5 . . ?
H29B C29 H29C 109.5 . . ?
C27 C30 H30A 109.5 . . ?
C27 C30 H30B 109.5 . . ?
H30A C30 H30B 109.5 . . ?
C27 C30 H30C 109.5 . . ?
H30A C30 H30C 109.5 . . ?
H30B C30 H30C 109.5 . . ?
O4 C31 N32 120.2(2) . . ?
O4 C31 N4 127.1(2) . . ?
N32 C31 N4 112.71(18) . . ?
C31 N32 C33 125.85(18) . . ?
C31 N32 H32 117.1 . . ?
C33 N32 H32 117.1 . . ?
N32 C33 C34 111.6(2) . . ?
N32 C33 C35 105.49(18) . . ?
C34 C33 C35 109.4(2) . . ?
N32 C33 C36 110.44(19) . . ?
C34 C33 C36 109.90(19) . . ?
C35 C33 C36 109.9(2) . . ?
C33 C34 H34A 109.5 . . ?
C33 C34 H34B 109.5 . . ?
H34A C34 H34B 109.5 . . ?
C33 C34 H34C 109.5 . . ?
H34A C34 H34C 109.5 . . ?
H34B C34 H34C 109.5 . . ?
C33 C35 H35A 109.5 . . ?
C33 C35 H35B 109.5 . . ?
H35A C35 H35B 109.5 . . ?
C33 C35 H35C 109.5 . . ?
H35A C35 H35C 109.5 . . ?
H35B C35 H35C 109.5 . . ?
C33 C36 H36A 109.5 . . ?
C33 C36 H36B 109.5 . . ?
H36A C36 H36B 109.5 . . ?
C33 C36 H36C 109.5 . . ?
H36A C36 H36C 109.5 . . ?
H36B C36 H36C 109.5 . . ?
C38 C37 C41 108.59(19) . . ?
C38 C37 C42 125.0(2) . . ?
C41 C37 C42 126.3(2) . . ?
C38 C37 Co2 69.79(13) . . ?
C41 C37 Co2 69.99(12) . . ?
C42 C37 Co2 129.22(17) . . ?
C37 C38 C39 107.79(19) . . ?
C37 C38 C43 124.8(2) . . ?
C39 C38 C43 127.4(2) . . ?
C37 C38 Co2 69.51(13) . . ?
C39 C38 Co2 69.43(13) . . ?
C43 C38 Co2 127.34(17) . . ?
C38 C39 C40 108.1(2) . . ?
C38 C39 C44 126.1(2) . . ?
C40 C39 C44 125.7(2) . . ?
C38 C39 Co2 69.66(12) . . ?
C40 C39 Co2 69.81(12) . . ?
C44 C39 Co2 128.64(19) . . ?
C41 C40 C39 107.91(18) . . ?
C41 C40 C45 126.1(2) . . ?
C39 C40 C45 125.9(2) . . ?
C41 C40 Co2 69.73(12) . . ?
C39 C40 Co2 69.20(12) . . ?
C45 C40 Co2 128.84(17) . . ?
C40 C41 C37 107.6(2) . . ?
C40 C41 C46 126.8(2) . . ?
C37 C41 C46 125.6(2) . . ?
C40 C41 Co2 69.53(13) . . ?
C37 C41 Co2 69.13(13) . . ?
C46 C41 Co2 128.38(17) . . ?
C37 C42 H42A 109.5 . . ?
C37 C42 H42B 109.5 . . ?
H42A C42 H42B 109.5 . . ?
C37 C42 H42C 109.5 . . ?
H42A C42 H42C 109.5 . . ?
H42B C42 H42C 109.5 . . ?
C38 C43 H43A 109.5 . . ?
C38 C43 H43B 109.5 . . ?
H43A C43 H43B 109.5 . . ?
C38 C43 H43C 109.5 . . ?
H43A C43 H43C 109.5 . . ?
H43B C43 H43C 109.5 . . ?
C39 C44 H44A 109.5 . . ?
C39 C44 H44B 109.5 . . ?
H44A C44 H44B 109.5 . . ?
C39 C44 H44C 109.5 . . ?
H44A C44 H44C 109.5 . . ?
H44B C44 H44C 109.5 . . ?
C40 C45 H45A 109.5 . . ?
C40 C45 H45B 109.5 . . ?
H45A C45 H45B 109.5 . . ?
C40 C45 H45C 109.5 . . ?
H45A C45 H45C 109.5 . . ?
H45B C45 H45C 109.5 . . ?
C41 C46 H46A 109.5 . . ?
C41 C46 H46B 109.5 . . ?
H46A C46 H46B 109.5 . . ?
C41 C46 H46C 109.5 . . ?
H46A C46 H46C 109.5 . . ?
H46B C46 H46C 109.5 . . ?
C48 C47 C51 108.38(19) . . ?
C48 C47 C52 125.6(2) . . ?
C51 C47 C52 125.9(2) . . ?
C48 C47 Co2 69.96(12) . . ?
C51 C47 Co2 69.57(13) . . ?
C52 C47 Co2 128.77(17) . . ?
C47 C48 C49 107.19(19) . . ?
C47 C48 C53 125.6(2) . . ?
C49 C48 C53 127.1(2) . . ?
C47 C48 Co2 69.24(12) . . ?
C49 C48 Co2 69.01(13) . . ?
C53 C48 Co2 129.85(17) . . ?
C50 C49 C48 108.1(2) . . ?
C50 C49 C54 125.9(2) . . ?
C48 C49 C54 125.9(2) . . ?
C50 C49 Co2 69.46(13) . . ?
C48 C49 Co2 70.06(13) . . ?
C54 C49 Co2 128.8(2) . . ?
C51 C50 C49 108.4(2) . . ?
C51 C50 C55 125.2(2) . . ?
C49 C50 C55 126.2(2) . . ?
C51 C50 Co2 70.04(13) . . ?
C49 C50 Co2 69.62(13) . . ?
C55 C50 Co2 129.22(18) . . ?
C50 C51 C47 107.87(19) . . ?
C50 C51 C56 126.3(2) . . ?
C47 C51 C56 125.7(2) . . ?
C50 C51 Co2 69.48(13) . . ?
C47 C51 Co2 69.53(12) . . ?
C56 C51 Co2 129.35(18) . . ?
C47 C52 H52A 109.5 . . ?
C47 C52 H52B 109.5 . . ?
H52A C52 H52B 109.5 . . ?
C47 C52 H52C 109.5 . . ?
H52A C52 H52C 109.5 . . ?
H52B C52 H52C 109.5 . . ?
C48 C53 H53A 109.5 . . ?
C48 C53 H53B 109.5 . . ?
H53A C53 H53B 109.5 . . ?
C48 C53 H53C 109.5 . . ?
H53A C53 H53C 109.5 . . ?
H53B C53 H53C 109.5 . . ?
C49 C54 H54A 109.5 . . ?
C49 C54 H54B 109.5 . . ?
H54A C54 H54B 109.5 . . ?
C49 C54 H54C 109.5 . . ?
H54A C54 H54C 109.5 . . ?
H54B C54 H54C 109.5 . . ?
C50 C55 H55A 109.5 . . ?
C50 C55 H55B 109.5 . . ?
H55A C55 H55B 109.5 . . ?
C50 C55 H55C 109.5 . . ?
H55A C55 H55C 109.5 . . ?
H55B C55 H55C 109.5 . . ?
C51 C56 H56A 109.5 . . ?
C51 C56 H56B 109.5 . . ?
H56A C56 H56B 109.5 . . ?
C51 C56 H56C 109.5 . . ?
H56A C56 H56C 109.5 . . ?
H56B C56 H56C 109.5 . . ?
C58 C57 C61 108.37(19) . . ?
C58 C57 C62 125.2(2) . . ?
C61 C57 C62 126.4(2) . . ?
C58 C57 Co3 69.60(12) . . ?
C61 C57 Co3 69.64(12) . . ?
C62 C57 Co3 128.63(17) . . ?
C59 C58 C57 107.67(19) . . ?
C59 C58 C63 125.9(2) . . ?
C57 C58 C63 126.4(2) . . ?
C59 C58 Co3 69.88(12) . . ?
C57 C58 Co3 69.49(13) . . ?
C63 C58 Co3 127.28(16) . . ?
C58 C59 C60 108.31(19) . . ?
C58 C59 C64 125.4(2) . . ?
C60 C59 C64 126.22(19) . . ?
C58 C59 Co3 69.39(13) . . ?
C60 C59 Co3 69.68(13) . . ?
C64 C59 Co3 128.69(17) . . ?
C61 C60 C59 107.94(18) . . ?
C61 C60 C65 126.3(2) . . ?
C59 C60 C65 125.7(2) . . ?
C61 C60 Co3 69.36(12) . . ?
C59 C60 Co3 69.48(12) . . ?
C65 C60 Co3 129.79(18) . . ?
C60 C61 C57 107.70(19) . . ?
C60 C61 C66 126.2(2) . . ?
C57 C61 C66 126.0(2) . . ?
C60 C61 Co3 69.89(12) . . ?
C57 C61 Co3 69.37(12) . . ?
C66 C61 Co3 128.10(18) . . ?
C57 C62 H62A 109.5 . . ?
C57 C62 H62B 109.5 . . ?
H62A C62 H62B 109.5 . . ?
C57 C62 H62C 109.5 . . ?
H62A C62 H62C 109.5 . . ?
H62B C62 H62C 109.5 . . ?
C58 C63 H63A 109.5 . . ?
C58 C63 H63B 109.5 . . ?
H63A C63 H63B 109.5 . . ?
C58 C63 H63C 109.5 . . ?
H63A C63 H63C 109.5 . . ?
H63B C63 H63C 109.5 . . ?
C59 C64 H64A 109.5 . . ?
C59 C64 H64B 109.5 . . ?
H64A C64 H64B 109.5 . . ?
C59 C64 H64C 109.5 . . ?
H64A C64 H64C 109.5 . . ?
H64B C64 H64C 109.5 . . ?
C60 C65 H65A 109.5 . . ?
C60 C65 H65B 109.5 . . ?
H65A C65 H65B 109.5 . . ?
C60 C65 H65C 109.5 . . ?
H65A C65 H65C 109.5 . . ?
H65B C65 H65C 109.5 . . ?
C61 C66 H66A 109.5 . . ?
C61 C66 H66B 109.5 . . ?
H66A C66 H66B 109.5 . . ?
C61 C66 H66C 109.5 . . ?
H66A C66 H66C 109.5 . . ?
H66B C66 H66C 109.5 . . ?
C71 C67 C68 108.07(19) . . ?
C71 C67 C72 126.1(2) . . ?
C68 C67 C72 125.8(2) . . ?
C71 C67 Co3 69.51(13) . . ?
C68 C67 Co3 69.80(13) . . ?
C72 C67 Co3 128.62(18) . . ?
C69 C68 C67 107.59(19) . . ?
C69 C68 C73 127.0(2) . . ?
C67 C68 C73 125.3(2) . . ?
C69 C68 Co3 68.84(13) . . ?
C67 C68 Co3 69.36(13) . . ?
C73 C68 Co3 129.24(16) . . ?
C70 C69 C68 108.5(2) . . ?
C70 C69 C74 125.1(2) . . ?
C68 C69 C74 126.3(2) . . ?
C70 C69 Co3 69.41(13) . . ?
C68 C69 Co3 70.33(13) . . ?
C74 C69 Co3 128.23(17) . . ?
C69 C70 C71 107.92(19) . . ?
C69 C70 C75 126.0(2) . . ?
C71 C70 C75 126.0(2) . . ?
C69 C70 Co3 69.59(12) . . ?
C71 C70 Co3 70.07(13) . . ?
C75 C70 Co3 127.98(18) . . ?
C70 C71 C67 107.94(19) . . ?
C70 C71 C76 126.3(2) . . ?
C67 C71 C76 125.6(2) . . ?
C70 C71 Co3 68.96(13) . . ?
C67 C71 Co3 69.64(13) . . ?
C76 C71 Co3 129.58(18) . . ?
C67 C72 H72A 109.5 . . ?
C67 C72 H72B 109.5 . . ?
H72A C72 H72B 109.5 . . ?
C67 C72 H72C 109.5 . . ?
H72A C72 H72C 109.5 . . ?
H72B C72 H72C 109.5 . . ?
C68 C73 H73A 109.5 . . ?
C68 C73 H73B 109.5 . . ?
H73A C73 H73B 109.5 . . ?
C68 C73 H73C 109.5 . . ?
H73A C73 H73C 109.5 . . ?
H73B C73 H73C 109.5 . . ?
C69 C74 H74A 109.5 . . ?
C69 C74 H74B 109.5 . . ?
H74A C74 H74B 109.5 . . ?
C69 C74 H74C 109.5 . . ?
H74A C74 H74C 109.5 . . ?
H74B C74 H74C 109.5 . . ?
C70 C75 H75A 109.5 . . ?
C70 C75 H75B 109.5 . . ?
H75A C75 H75B 109.5 . . ?
C70 C75 H75C 109.5 . . ?
H75A C75 H75C 109.5 . . ?
H75B C75 H75C 109.5 . . ?
C71 C76 H76A 109.5 . . ?
C71 C76 H76B 109.5 . . ?
H76A C76 H76B 109.5 . . ?
C71 C76 H76C 109.5 . . ?
H76A C76 H76C 109.5 . . ?
H76B C76 H76C 109.5 . . ?
C83A O5A C81A 106.2(6) . . ?
O5A C81A C82A 96.5(6) . . ?
O5A C81A H81A 112.4 . . ?
C82A C81A H81A 112.4 . . ?
O5A C81A H81B 112.4 . . ?
C82A C81A H81B 112.4 . . ?
H81A C81A H81B 110.0 . . ?
C81A C82A H82A 109.5 . . ?
C81A C82A H82B 109.5 . . ?
H82A C82A H82B 109.5 . . ?
C81A C82A H82C 109.5 . . ?
H82A C82A H82C 109.5 . . ?
H82B C82A H82C 109.5 . . ?
O5A C83A C84A 112.9(7) . . ?
O5A C83A H83A 109.0 . . ?
C84A C83A H83A 109.0 . . ?
O5A C83A H83B 109.0 . . ?
C84A C83A H83B 109.0 . . ?
H83A C83A H83B 107.8 . . ?
C83A C84A H84A 109.5 . . ?
C83A C84A H84B 109.5 . . ?
H84A C84A H84B 109.5 . . ?
C83A C84A H84C 109.5 . . ?
H84A C84A H84C 109.5 . . ?
H84B C84A H84C 109.5 . . ?
C81B O5B C83B 112.0(6) . . ?
O5B C81B C82B 97.8(7) . . ?
O5B C81B H81C 112.2 . . ?
C82B C81B H81C 112.2 . . ?
O5B C81B H81D 112.2 . . ?
C82B C81B H81D 112.2 . . ?
H81C C81B H81D 109.8 . . ?
C81B C82B H82D 109.5 . . ?
C81B C82B H82E 109.5 . . ?
H82D C82B H82E 109.5 . . ?
C81B C82B H82F 109.5 . . ?
H82D C82B H82F 109.5 . . ?
H82E C82B H82F 109.5 . . ?
O5B C83B C84B 106.2(7) . . ?
O5B C83B H83C 110.5 . . ?
C84B C83B H83C 110.5 . . ?
O5B C83B H83D 110.5 . . ?
C84B C83B H83D 110.5 . . ?
H83C C83B H83D 108.7 . . ?
C83B C84B H84D 109.5 . . ?
C83B C84B H84E 109.5 . . ?
H84D C84B H84E 109.5 . . ?
C83B C84B H84F 109.5 . . ?
H84D C84B H84F 109.5 . . ?
H84E C84B H84F 109.5 . . ?

loop_
_geom_bond_atom_site_label_1
_geom_bond_atom_site_label_2
_geom_bond_distance
_geom_bond_site_symmetry_2
_geom_bond_publ_flag
Co1 N2 1.9900(18) . ?
Co1 N3 1.9966(18) . ?
Co1 N1 1.9970(18) . ?
Co1 N4 1.9972(18) . ?
Co2 C37 2.040(2) . ?
Co2 C39 2.041(2) . ?
Co2 C50 2.041(2) . ?
Co2 C49 2.044(2) . ?
Co2 C38 2.044(2) . ?
Co2 C47 2.048(2) . ?
Co2 C40 2.049(2) . ?
Co2 C51 2.049(2) . ?
Co2 C41 2.052(2) . ?
Co2 C48 2.058(2) . ?
Co3 C70 2.037(2) . ?
Co3 C69 2.039(2) . ?
Co3 C57 2.042(2) . ?
Co3 C58 2.044(2) . ?
Co3 C61 2.046(2) . ?
Co3 C59 2.050(2) . ?
Co3 C71 2.052(2) . ?
Co3 C60 2.053(2) . ?
Co3 C67 2.053(2) . ?
Co3 C68 2.059(2) . ?
O1 C7 1.237(3) . ?
O2 C13 1.238(3) . ?
O3 C25 1.241(3) . ?
O4 C31 1.240(3) . ?
N1 C7 1.377(3) . ?
N1 C1 1.404(3) . ?
N2 C13 1.380(3) . ?
N2 C6 1.399(3) . ?
N3 C25 1.375(3) . ?
N3 C19 1.406(3) . ?
N4 C31 1.378(3) . ?
N4 C24 1.397(3) . ?
C1 C2 1.397(3) . ?
C1 C6 1.434(3) . ?
C2 C3 1.387(3) . ?
C2 H2 0.9500 . ?
C3 C4 1.374(3) . ?
C3 H3 0.9500 . ?
C4 C5 1.388(3) . ?
C4 H4 0.9500 . ?
C5 C6 1.397(3) . ?
C5 H5 0.9500 . ?
C7 N8 1.379(3) . ?
N8 C9 1.480(3) . ?
N8 H8 0.8800 . ?
C9 C12 1.520(3) . ?
C9 C11 1.523(3) . ?
C9 C10 1.523(3) . ?
C10 H10A 0.9800 . ?
C10 H10B 0.9800 . ?
C10 H10C 0.9800 . ?
C11 H11A 0.9800 . ?
C11 H11B 0.9800 . ?
C11 H11C 0.9800 . ?
C12 H12A 0.9800 . ?
C12 H12B 0.9800 . ?
C12 H12C 0.9800 . ?
C13 N14 1.363(3) . ?
N14 C15 1.464(3) . ?
N14 H14 0.8800 . ?
C15 C17 1.516(3) . ?
C15 C16 1.520(3) . ?
C15 C18 1.527(3) . ?
C16 H16A 0.9800 . ?
C16 H16B 0.9800 . ?
C16 H16C 0.9800 . ?
C17 H17A 0.9800 . ?
C17 H17B 0.9800 . ?
C17 H17C 0.9800 . ?
C18 H18A 0.9800 . ?
C18 H18B 0.9800 . ?
C18 H18C 0.9800 . ?
C19 C20 1.400(3) . ?
C19 C24 1.434(3) . ?
C20 C21 1.384(3) . ?
C20 H20 0.9500 . ?
C21 C22 1.381(3) . ?
C21 H21 0.9500 . ?
C22 C23 1.387(3) . ?
C22 H22 0.9500 . ?
C23 C24 1.399(3) . ?
C23 H23 0.9500 . ?
C25 N26 1.364(3) . ?
N26 C27 1.467(3) . ?
N26 H26 0.8800 . ?
C27 C28 1.516(3) . ?
C27 C30 1.519(3) . ?
C27 C29 1.520(3) . ?
C28 H28A 0.9800 . ?
C28 H28B 0.9800 . ?
C28 H28C 0.9800 . ?
C29 H29A 0.9800 . ?
C29 H29B 0.9800 . ?
C29 H29C 0.9800 . ?
C30 H30A 0.9800 . ?
C30 H30B 0.9800 . ?
C30 H30C 0.9800 . ?
C31 N32 1.372(3) . ?
N32 C33 1.465(3) . ?
N32 H32 0.8800 . ?
C33 C34 1.526(3) . ?
C33 C35 1.527(3) . ?
C33 C36 1.533(3) . ?
C34 H34A 0.9800 . ?
C34 H34B 0.9800 . ?
C34 H34C 0.9800 . ?
C35 H35A 0.9800 . ?
C35 H35B 0.9800 . ?
C35 H35C 0.9800 . ?
C36 H36A 0.9800 . ?
C36 H36B 0.9800 . ?
C36 H36C 0.9800 . ?
C37 C38 1.420(3) . ?
C37 C41 1.429(3) . ?
C37 C42 1.494(3) . ?
C38 C39 1.428(3) . ?
C38 C43 1.494(3) . ?
C39 C40 1.432(3) . ?
C39 C44 1.494(3) . ?
C40 C41 1.427(3) . ?
C40 C45 1.495(3) . ?
C41 C46 1.497(3) . ?
C42 H42A 0.9800 . ?
C42 H42B 0.9800 . ?
C42 H42C 0.9800 . ?
C43 H43A 0.9800 . ?
C43 H43B 0.9800 . ?
C43 H43C 0.9800 . ?
C44 H44A 0.9800 . ?
C44 H44B 0.9800 . ?
C44 H44C 0.9800 . ?
C45 H45A 0.9800 . ?
C45 H45B 0.9800 . ?
C45 H45C 0.9800 . ?
C46 H46A 0.9800 . ?
C46 H46B 0.9800 . ?
C46 H46C 0.9800 . ?
C47 C48 1.431(3) . ?
C47 C51 1.431(3) . ?
C47 C52 1.490(3) . ?
C48 C49 1.434(3) . ?
C48 C53 1.492(3) . ?
C49 C50 1.428(3) . ?
C49 C54 1.493(3) . ?
C50 C51 1.415(3) . ?
C50 C55 1.498(3) . ?
C51 C56 1.492(3) . ?
C52 H52A 0.9800 . ?
C52 H52B 0.9800 . ?
C52 H52C 0.9800 . ?
C53 H53A 0.9800 . ?
C53 H53B 0.9800 . ?
C53 H53C 0.9800 . ?
C54 H54A 0.9800 . ?
C54 H54B 0.9800 . ?
C54 H54C 0.9800 . ?
C55 H55A 0.9800 . ?
C55 H55B 0.9800 . ?
C55 H55C 0.9800 . ?
C56 H56A 0.9800 . ?
C56 H56B 0.9800 . ?
C56 H56C 0.9800 . ?
C57 C58 1.428(3) . ?
C57 C61 1.431(3) . ?
C57 C62 1.495(3) . ?
C58 C59 1.425(3) . ?
C58 C63 1.493(3) . ?
C59 C60 1.432(3) . ?
C59 C64 1.489(3) . ?
C60 C61 1.427(3) . ?
C60 C65 1.494(3) . ?
C61 C66 1.495(3) . ?
C62 H62A 0.9800 . ?
C62 H62B 0.9800 . ?
C62 H62C 0.9800 . ?
C63 H63A 0.9800 . ?
C63 H63B 0.9800 . ?
C63 H63C 0.9800 . ?
C64 H64A 0.9800 . ?
C64 H64B 0.9800 . ?
C64 H64C 0.9800 . ?
C65 H65A 0.9800 . ?
C65 H65B 0.9800 . ?
C65 H65C 0.9800 . ?
C66 H66A 0.9800 . ?
C66 H66B 0.9800 . ?
C66 H66C 0.9800 . ?
C67 C71 1.433(3) . ?
C67 C68 1.435(3) . ?
C67 C72 1.490(3) . ?
C68 C69 1.429(3) . ?
C68 C73 1.495(3) . ?
C69 C70 1.427(3) . ?
C69 C74 1.491(3) . ?
C70 C71 1.431(3) . ?
C70 C75 1.494(3) . ?
C71 C76 1.492(3) . ?
C72 H72A 0.9800 . ?
C72 H72B 0.9800 . ?
C72 H72C 0.9800 . ?
C73 H73A 0.9800 . ?
C73 H73B 0.9800 . ?
C73 H73C 0.9800 . ?
C74 H74A 0.9800 . ?
C74 H74B 0.9800 . ?
C74 H74C 0.9800 . ?
C75 H75A 0.9800 . ?
C75 H75B 0.9800 . ?
C75 H75C 0.9800 . ?
C76 H76A 0.9800 . ?
C76 H76B 0.9800 . ?
C76 H76C 0.9800 . ?
O5A C83A 1.390(7) . ?
O5A C81A 1.497(8) . ?
C81A C82A 1.541(8) . ?
C81A H81A 0.9900 . ?
C81A H81B 0.9900 . ?
C82A H82A 0.9800 . ?
C82A H82B 0.9800 . ?
C82A H82C 0.9800 . ?
C83A C84A 1.434(7) . ?
C83A H83A 0.9900 . ?
C83A H83B 0.9900 . ?
C84A H84A 0.9800 . ?
C84A H84B 0.9800 . ?
C84A H84C 0.9800 . ?
O5B C81B 1.416(8) . ?
O5B C83B 1.429(7) . ?
C81B C82B 1.499(8) . ?
C81B H81C 0.9900 . ?
C81B H81D 0.9900 . ?
C82B H82D 0.9800 . ?
C82B H82E 0.9800 . ?
C82B H82F 0.9800 . ?
C83B C84B 1.462(8) . ?
C83B H83C 0.9900 . ?
C83B H83D 0.9900 . ?
C84B H84D 0.9800 . ?
C84B H84E 0.9800 . ?
C84B H84F 0.9800 . ?

loop_
_geom_hbond_atom_site_label_D
_geom_hbond_atom_site_label_H
_geom_hbond_atom_site_label_A
_geom_hbond_distance_DH
_geom_hbond_distance_HA
_geom_hbond_distance_DA
_geom_hbond_angle_DHA
_geom_hbond_site_symmetry_A
_geom_hbond_publ_flag
C2 H2 O1 0.95 2.22 2.808(3) 118.9 . yes
C5 H5 O2 0.95 2.14 2.785(3) 123.7 . yes
N8 H8 N4 0.88 2.67 3.275(3) 126.4 . yes
C10 H10B O1 0.98 2.50 3.075(3) 117.2 . yes
C11 H11C O1 0.98 2.49 3.066(3) 117.7 . yes
N14 H14 N3 0.88 2.34 3.124(3) 148.6 . yes
C16 H16C O2 0.98 2.58 3.129(4) 115.2 . yes
C17 H17B O2 0.98 2.42 2.990(3) 116.7 . yes
C20 H20 O3 0.95 2.27 2.811(3) 115.5 . yes
C23 H23 O4 0.95 2.18 2.794(3) 121.2 . yes
N26 H26 N2 0.88 2.51 3.343(3) 158.1 . yes
C28 H28B O3 0.98 2.40 2.988(3) 118.0 . yes
C30 H30C O3 0.98 2.60 3.152(3) 115.9 . yes
N32 H32 N1 0.88 2.26 3.107(2) 161.6 . yes
C34 H34B O4 0.98 2.43 3.012(3) 117.9 . yes
C36 H36C O4 0.98 2.61 3.155(3) 115.2 . yes

loop_
_geom_torsion_atom_site_label_1
_geom_torsion_atom_site_label_2
_geom_torsion_atom_site_label_3
_geom_torsion_atom_site_label_4
_geom_torsion
_geom_torsion_site_symmetry_1
_geom_torsion_site_symmetry_2
_geom_torsion_site_symmetry_3
_geom_torsion_site_symmetry_4
_geom_torsion_publ_flag
C7 N1 C1 C2 14.4(3) . . . . ?
Co1 N1 C1 C2 -170.70(17) . . . . ?
C7 N1 C1 C6 -167.67(18) . . . . ?
Co1 N1 C1 C6 7.3(2) . . . . ?
N1 C1 C2 C3 -177.6(2) . . . . ?
C6 C1 C2 C3 4.4(3) . . . . ?
C1 C2 C3 C4 -1.2(3) . . . . ?
C2 C3 C4 C5 -2.2(3) . . . . ?
C3 C4 C5 C6 2.2(3) . . . . ?
C4 C5 C6 N2 -179.6(2) . . . . ?
C4 C5 C6 C1 1.1(3) . . . . ?
C13 N2 C6 C5 2.2(3) . . . . ?
Co1 N2 C6 C5 176.02(17) . . . . ?
C13 N2 C6 C1 -178.52(18) . . . . ?
Co1 N2 C6 C1 -4.7(2) . . . . ?
C2 C1 C6 C5 -4.3(3) . . . . ?
N1 C1 C6 C5 177.59(18) . . . . ?
C2 C1 C6 N2 176.34(18) . . . . ?
N1 C1 C6 N2 -1.8(3) . . . . ?
C1 N1 C7 O1 5.7(3) . . . . ?
Co1 N1 C7 O1 -168.47(17) . . . . ?
C1 N1 C7 N8 -176.16(18) . . . . ?
Co1 N1 C7 N8 9.7(3) . . . . ?
O1 C7 N8 C9 -23.8(3) . . . . ?
N1 C7 N8 C9 157.91(19) . . . . ?
C7 N8 C9 C12 -169.5(2) . . . . ?
C7 N8 C9 C11 72.1(3) . . . . ?
C7 N8 C9 C10 -51.2(3) . . . . ?
C6 N2 C13 O2 1.4(3) . . . . ?
Co1 N2 C13 O2 -171.63(19) . . . . ?
C6 N2 C13 N14 -179.52(19) . . . . ?
Co1 N2 C13 N14 7.5(3) . . . . ?
O2 C13 N14 C15 -7.9(4) . . . . ?
N2 C13 N14 C15 173.0(2) . . . . ?
C13 N14 C15 C17 -52.5(3) . . . . ?
C13 N14 C15 C16 70.8(3) . . . . ?
C13 N14 C15 C18 -170.6(2) . . . . ?
C25 N3 C19 C20 19.7(3) . . . . ?
Co1 N3 C19 C20 -171.34(16) . . . . ?
C25 N3 C19 C24 -162.88(18) . . . . ?
Co1 N3 C19 C24 6.0(2) . . . . ?
N3 C19 C20 C21 -177.84(19) . . . . ?
C24 C19 C20 C21 4.9(3) . . . . ?
C19 C20 C21 C22 -0.3(3) . . . . ?
C20 C21 C22 C23 -3.1(3) . . . . ?
C21 C22 C23 C24 1.8(3) . . . . ?
C31 N4 C24 C23 9.2(3) . . . . ?
Co1 N4 C24 C23 178.80(16) . . . . ?
C31 N4 C24 C19 -172.04(18) . . . . ?
Co1 N4 C24 C19 -2.4(2) . . . . ?
C22 C23 C24 N4 -178.42(19) . . . . ?
C22 C23 C24 C19 2.8(3) . . . . ?
C20 C19 C24 N4 175.09(18) . . . . ?
N3 C19 C24 N4 -2.5(3) . . . . ?
C20 C19 C24 C23 -6.0(3) . . . . ?
N3 C19 C24 C23 176.44(17) . . . . ?
C19 N3 C25 O3 8.1(3) . . . . ?
Co1 N3 C25 O3 -159.07(17) . . . . ?
C19 N3 C25 N26 -173.36(18) . . . . ?
Co1 N3 C25 N26 19.4(3) . . . . ?
O3 C25 N26 C27 0.0(3) . . . . ?
N3 C25 N26 C27 -178.7(2) . . . . ?
C25 N26 C27 C28 -55.4(3) . . . . ?
C25 N26 C27 C30 67.4(3) . . . . ?
C25 N26 C27 C29 -173.5(2) . . . . ?
C24 N4 C31 O4 6.0(3) . . . . ?
Co1 N4 C31 O4 -162.26(18) . . . . ?
C24 N4 C31 N32 -174.32(18) . . . . ?
Co1 N4 C31 N32 17.4(3) . . . . ?
O4 C31 N32 C33 16.1(3) . . . . ?
N4 C31 N32 C33 -163.65(19) . . . . ?
C31 N32 C33 C34 -63.8(3) . . . . ?
C31 N32 C33 C35 177.4(2) . . . . ?
C31 N32 C33 C36 58.7(3) . . . . ?
C41 C37 C38 C39 0.4(3) . . . . ?
C42 C37 C38 C39 176.5(2) . . . . ?
Co2 C37 C38 C39 -59.07(16) . . . . ?
C41 C37 C38 C43 -178.6(2) . . . . ?
C42 C37 C38 C43 -2.5(4) . . . . ?
Co2 C37 C38 C43 121.9(2) . . . . ?
C41 C37 C38 Co2 59.44(16) . . . . ?
C42 C37 C38 Co2 -124.4(2) . . . . ?
C37 C38 C39 C40 -0.3(3) . . . . ?
C43 C38 C39 C40 178.6(2) . . . . ?
Co2 C38 C39 C40 -59.46(16) . . . . ?
C37 C38 C39 C44 -177.2(2) . . . . ?
C43 C38 C39 C44 1.7(4) . . . . ?
Co2 C38 C39 C44 123.6(3) . . . . ?
C37 C38 C39 Co2 59.12(16) . . . . ?
C43 C38 C39 Co2 -121.9(2) . . . . ?
C38 C39 C40 C41 0.2(3) . . . . ?
C44 C39 C40 C41 177.1(2) . . . . ?
Co2 C39 C40 C41 -59.19(16) . . . . ?
C38 C39 C40 C45 -177.0(2) . . . . ?
C44 C39 C40 C45 -0.1(4) . . . . ?
Co2 C39 C40 C45 123.6(2) . . . . ?
C38 C39 C40 Co2 59.37(16) . . . . ?
C44 C39 C40 Co2 -123.7(3) . . . . ?
C39 C40 C41 C37 0.0(3) . . . . ?
C45 C40 C41 C37 177.3(2) . . . . ?
Co2 C40 C41 C37 -58.81(16) . . . . ?
C39 C40 C41 C46 -177.9(2) . . . . ?
C45 C40 C41 C46 -0.7(4) . . . . ?
Co2 C40 C41 C46 123.3(2) . . . . ?
C39 C40 C41 Co2 58.86(16) . . . . ?
C45 C40 C41 Co2 -123.9(2) . . . . ?
C38 C37 C41 C40 -0.3(3) . . . . ?
C42 C37 C41 C40 -176.4(2) . . . . ?
Co2 C37 C41 C40 59.06(16) . . . . ?
C38 C37 C41 C46 177.7(2) . . . . ?
C42 C37 C41 C46 1.6(4) . . . . ?
Co2 C37 C41 C46 -123.0(2) . . . . ?
C38 C37 C41 Co2 -59.31(16) . . . . ?
C42 C37 C41 Co2 124.6(2) . . . . ?
C51 C47 C48 C49 -0.4(3) . . . . ?
C52 C47 C48 C49 -177.2(2) . . . . ?
Co2 C47 C48 C49 58.79(16) . . . . ?
C51 C47 C48 C53 176.0(2) . . . . ?
C52 C47 C48 C53 -0.9(4) . . . . ?
Co2 C47 C48 C53 -124.8(2) . . . . ?
C51 C47 C48 Co2 -59.16(15) . . . . ?
C52 C47 C48 Co2 124.0(2) . . . . ?
C47 C48 C49 C50 0.3(3) . . . . ?
C53 C48 C49 C50 -176.0(2) . . . . ?
Co2 C48 C49 C50 59.24(16) . . . . ?
C47 C48 C49 C54 177.0(2) . . . . ?
C53 C48 C49 C54 0.7(4) . . . . ?
Co2 C48 C49 C54 -124.1(3) . . . . ?
C47 C48 C49 Co2 -58.94(15) . . . . ?
C53 C48 C49 Co2 124.8(2) . . . . ?
C48 C49 C50 C51 -0.1(3) . . . . ?
C54 C49 C50 C51 -176.8(2) . . . . ?
Co2 C49 C50 C51 59.49(16) . . . . ?
C48 C49 C50 C55 176.0(2) . . . . ?
C54 C49 C50 C55 -0.6(4) . . . . ?
Co2 C49 C50 C55 -124.3(3) . . . . ?
C48 C49 C50 Co2 -59.62(16) . . . . ?
C54 C49 C50 Co2 123.7(3) . . . . ?
C49 C50 C51 C47 -0.1(3) . . . . ?
C55 C50 C51 C47 -176.3(2) . . . . ?
Co2 C50 C51 C47 59.13(16) . . . . ?
C49 C50 C51 C56 176.3(2) . . . . ?
C55 C50 C51 C56 0.1(4) . . . . ?
Co2 C50 C51 C56 -124.4(2) . . . . ?
C49 C50 C51 Co2 -59.23(17) . . . . ?
C55 C50 C51 Co2 124.5(3) . . . . ?
C48 C47 C51 C50 0.3(3) . . . . ?
C52 C47 C51 C50 177.2(2) . . . . ?
Co2 C47 C51 C50 -59.11(16) . . . . ?
C48 C47 C51 C56 -176.2(2) . . . . ?
C52 C47 C51 C56 0.7(4) . . . . ?
Co2 C47 C51 C56 124.4(2) . . . . ?
C48 C47 C51 Co2 59.40(15) . . . . ?
C52 C47 C51 Co2 -123.7(2) . . . . ?
C61 C57 C58 C59 -0.7(3) . . . . ?
C62 C57 C58 C59 176.8(2) . . . . ?
Co3 C57 C58 C59 -59.69(15) . . . . ?
C61 C57 C58 C63 -179.1(2) . . . . ?
C62 C57 C58 C63 -1.7(4) . . . . ?
Co3 C57 C58 C63 121.8(2) . . . . ?
C61 C57 C58 Co3 59.03(16) . . . . ?
C62 C57 C58 Co3 -123.6(2) . . . . ?
C57 C58 C59 C60 0.4(3) . . . . ?
C63 C58 C59 C60 178.9(2) . . . . ?
Co3 C58 C59 C60 -58.99(16) . . . . ?
C57 C58 C59 C64 -177.0(2) . . . . ?
C63 C58 C59 C64 1.4(4) . . . . ?
Co3 C58 C59 C64 123.5(2) . . . . ?
C57 C58 C59 Co3 59.44(16) . . . . ?
C63 C58 C59 Co3 -122.1(2) . . . . ?
C58 C59 C60 C61 -0.1(3) . . . . ?
C64 C59 C60 C61 177.4(2) . . . . ?
Co3 C59 C60 C61 -58.89(16) . . . . ?
C58 C59 C60 C65 -176.3(2) . . . . ?
C64 C59 C60 C65 1.2(4) . . . . ?
Co3 C59 C60 C65 124.9(2) . . . . ?
C58 C59 C60 Co3 58.81(15) . . . . ?
C64 C59 C60 Co3 -123.7(2) . . . . ?
C59 C60 C61 C57 -0.3(3) . . . . ?
C65 C60 C61 C57 175.8(2) . . . . ?
Co3 C60 C61 C57 -59.29(16) . . . . ?
C59 C60 C61 C66 -177.9(2) . . . . ?
C65 C60 C61 C66 -1.8(4) . . . . ?
Co3 C60 C61 C66 123.1(3) . . . . ?
C59 C60 C61 Co3 58.96(16) . . . . ?
C65 C60 C61 Co3 -124.9(2) . . . . ?
C58 C57 C61 C60 0.6(3) . . . . ?
C62 C57 C61 C60 -176.8(2) . . . . ?
Co3 C57 C61 C60 59.62(16) . . . . ?
C58 C57 C61 C66 178.2(2) . . . . ?
C62 C57 C61 C66 0.8(4) . . . . ?
Co3 C57 C61 C66 -122.8(2) . . . . ?
C58 C57 C61 Co3 -59.01(16) . . . . ?
C62 C57 C61 Co3 123.6(2) . . . . ?
C71 C67 C68 C69 -0.8(3) . . . . ?
C72 C67 C68 C69 -177.9(2) . . . . ?
Co3 C67 C68 C69 58.40(15) . . . . ?
C71 C67 C68 C73 176.7(2) . . . . ?
C72 C67 C68 C73 -0.5(4) . . . . ?
Co3 C67 C68 C73 -124.2(2) . . . . ?
C71 C67 C68 Co3 -59.18(16) . . . . ?
C72 C67 C68 Co3 123.7(2) . . . . ?
C67 C68 C69 C70 0.4(3) . . . . ?
C73 C68 C69 C70 -177.0(2) . . . . ?
Co3 C68 C69 C70 59.12(16) . . . . ?
C67 C68 C69 C74 177.7(2) . . . . ?
C73 C68 C69 C74 0.3(4) . . . . ?
Co3 C68 C69 C74 -123.6(2) . . . . ?
C67 C68 C69 Co3 -58.73(16) . . . . ?
C73 C68 C69 Co3 123.9(2) . . . . ?
C68 C69 C70 C71 0.1(3) . . . . ?
C74 C69 C70 C71 -177.2(2) . . . . ?
Co3 C69 C70 C71 59.84(16) . . . . ?
C68 C69 C70 C75 177.5(2) . . . . ?
C74 C69 C70 C75 0.2(4) . . . . ?
Co3 C69 C70 C75 -122.8(2) . . . . ?
C68 C69 C70 Co3 -59.69(16) . . . . ?
C74 C69 C70 Co3 123.0(2) . . . . ?
C69 C70 C71 C67 -0.6(3) . . . . ?
C75 C70 C71 C67 -178.0(2) . . . . ?
Co3 C70 C71 C67 58.91(16) . . . . ?
C69 C70 C71 C76 176.1(2) . . . . ?
C75 C70 C71 C76 -1.3(4) . . . . ?
Co3 C70 C71 C76 -124.4(3) . . . . ?
C69 C70 C71 Co3 -59.53(16) . . . . ?
C75 C70 C71 Co3 123.1(2) . . . . ?
C68 C67 C71 C70 0.9(3) . . . . ?
C72 C67 C71 C70 178.0(2) . . . . ?
Co3 C67 C71 C70 -58.49(16) . . . . ?
C68 C67 C71 C76 -175.9(2) . . . . ?
C72 C67 C71 C76 1.2(4) . . . . ?
Co3 C67 C71 C76 124.8(3) . . . . ?
C68 C67 C71 Co3 59.36(16) . . . . ?
C72 C67 C71 Co3 -123.5(3) . . . . ?
C83A O5A C81A C82A 175.2(7) . . . . ?
C81A O5A C83A C84A 167.4(8) . . . . ?
C83B O5B C81B C82B 170.5(8) . . . . ?
C81B O5B C83B C84B -179.9(8) . . . . ?
